data_7242477
loop_
_publ_author_name
'Hasuo, Naohiro'
'Takahashi, Kiyonori'
'Hisaki, Ichiro'
'Kokado, Kenta'
'Nakamura, Takayoshi'

_publ_section_title
;
 Molecular motion of halogenated ethylammonium/[18]crown-6 supramolecular
 ions in nickel dithiolate magnetic crystals
;
_journal_issue 14
_journal_name_full CrystEngComm
_journal_page_first 2756
_journal_page_last 2763
_journal_paper_doi 10.1039/D1CE00253H
_journal_volume 23
_journal_year 2021
_chemical_formula_moiety 'C6 Ni S10, C12 H24 O6, C2 H7 F N'
_chemical_formula_sum 'C20 H31 F N Ni O6 S10'
_chemical_formula_weight 779.77
_space_group_crystal_system triclinic
_space_group_IT_number 2
_space_group_name_Hall '-P 1'
_space_group_name_H-M_alt 'P -1'
_atom_sites_solution_hydrogens geom
_atom_sites_solution_primary dual
_audit_creation_date 2020-11-11
_audit_creation_method
;
Olex2 1.3-ac4
(compiled 2019.10.09 svn.r3662 for Rigaku Oxford Diffraction, GUI svn.r5959)
;
_audit_update_record
;
2020-12-31 deposited with the CCDC.	2021-03-19 downloaded from the CCDC.
;
_cell_angle_alpha 72.446(6)
_cell_angle_beta 79.808(6)
_cell_angle_gamma 81.420(5)
_cell_formula_units_Z 2
_cell_length_a 10.5742(7)
_cell_length_b 12.6426(7)
_cell_length_c 13.0305(11)
_cell_measurement_reflns_used 7361
_cell_measurement_temperature 373
_cell_measurement_theta_max 27.0440
_cell_measurement_theta_min 1.8190
_cell_volume 1626.1(2)
_computing_cell_refinement 'CrysAlisPro 1.171.41.63a (Rigaku OD, 2020)'
_computing_data_collection 'CrysAlisPro 1.171.41.63a (Rigaku OD, 2020)'
_computing_data_reduction 'CrysAlisPro 1.171.41.63a (Rigaku OD, 2020)'
_computing_molecular_graphics 'Olex2 1.3-ac4 (Dolomanov et al., 2009)'
_computing_publication_material 'Olex2 1.3-ac4 (Dolomanov et al., 2009)'
_computing_structure_refinement 'ShelXL 2018/3 (Sheldrick, 2015)'
_computing_structure_solution 'SHELXT 2018/2 (Sheldrick, 2018)'
_diffrn_ambient_temperature 373
_diffrn_detector CCD
_diffrn_detector_area_resol_mean 10.0000
_diffrn_detector_type 'Rigaku Saturn724+'
_diffrn_measured_fraction_theta_full 0.997
_diffrn_measured_fraction_theta_max 0.855
_diffrn_measurement_details
;
List of Runs (angles in degrees, time in seconds):

  # Type    Start    End  Width  t~exp~   \w     \q     \k     \f   Frames
#--------------------------------------------------------------------------
  1  \w    -73.00  22.00   0.50    0.90    --   21.69 -74.00  92.00  190
  2  \w     31.00  57.00   0.50    0.90    --   21.69  74.00-139.00   52
  3  \w     49.00  98.00   0.50    0.90    --   21.69 178.00  90.00   98
  4  \w     46.00 103.00   0.50    0.90    --   21.69 178.00 120.00  114
  5  \w    -30.00  44.00   0.50    0.90    --  -21.62  74.00-139.00  148
  6  \w    -26.00  58.00   0.50    0.90    --  -21.62  37.00-150.00  168
  7  \w     13.00  39.00   0.50    0.90    --  -21.62  19.00 -90.00   52
  8  \w    -39.00  12.00   0.50    0.90    --  -21.62  37.00   0.00  102
  9  \w    -35.00  24.00   0.50    0.90    --  -21.62 -74.00  92.00  118
 10  \w    -80.00 -54.00   0.50    0.90    --  -21.62 -74.00  92.00   52
 11  \w   -123.00 -43.00   0.50    0.90    --  -21.62-178.00   0.00  160
 12  \w   -123.00 -44.00   0.50    0.90    --  -21.62-178.00-150.00  158
;
_diffrn_measurement_device 'AFC12 (Right): Kappa 3 circle'
_diffrn_measurement_device_type 'XtaLAB Synergy R, HyPix'
_diffrn_measurement_method '\w scans'
_diffrn_measurement_specimen_support 'Mitegen 50um'
_diffrn_orient_matrix_type 'CrysAlisPro convention (1999,Acta A55,543-557)'
_diffrn_orient_matrix_UB_11 -0.0337873000
_diffrn_orient_matrix_UB_12 0.0043644000
_diffrn_orient_matrix_UB_13 -0.0437623000
_diffrn_orient_matrix_UB_21 -0.0492649000
_diffrn_orient_matrix_UB_22 0.0368011000
_diffrn_orient_matrix_UB_23 0.0193153000
_diffrn_orient_matrix_UB_31 0.0335451000
_diffrn_orient_matrix_UB_32 0.0461058000
_diffrn_orient_matrix_UB_33 -0.0321948000
_diffrn_radiation_collimation 0.3
_diffrn_radiation_monochromator Confocal
_diffrn_radiation_probe x-ray
_diffrn_radiation_type 'Mo K\a'
_diffrn_radiation_wavelength 0.71073
_diffrn_reflns_av_R_equivalents 0.0728
_diffrn_reflns_av_unetI/netI 0.0784
_diffrn_reflns_Laue_measured_fraction_full 0.997
_diffrn_reflns_Laue_measured_fraction_max 0.855
_diffrn_reflns_limit_h_max 14
_diffrn_reflns_limit_h_min -13
_diffrn_reflns_limit_k_max 15
_diffrn_reflns_limit_k_min -15
_diffrn_reflns_limit_l_max 16
_diffrn_reflns_limit_l_min -17
_diffrn_reflns_number 18911
_diffrn_reflns_point_group_measured_fraction_full 0.997
_diffrn_reflns_point_group_measured_fraction_max 0.855
_diffrn_reflns_theta_full 25.242
_diffrn_reflns_theta_max 29.027
_diffrn_reflns_theta_min 1.967
_diffrn_source 'micro-focus sealed X-ray tube'
_diffrn_source_current 24.0
_diffrn_source_power 1.2
_diffrn_source_target Mo
_diffrn_source_type 'Rotating Anode'
_diffrn_source_voltage 50.0
_exptl_absorpt_coefficient_mu 1.280
_exptl_absorpt_correction_T_max 1.00000
_exptl_absorpt_correction_T_min 0.52678
_exptl_absorpt_correction_type multi-scan
_exptl_absorpt_process_details
;
CrysAlisPro 1.171.41.63a (Rigaku Oxford Diffraction, 2020)
Empirical absorption correction using spherical harmonics,
 implemented in SCALE3 ABSPACK scaling algorithm.
;
_exptl_crystal_colour black
_exptl_crystal_colour_primary black
_exptl_crystal_density_diffrn 1.593
_exptl_crystal_description block
_exptl_crystal_F_000 806
_exptl_crystal_size_max 0.507
_exptl_crystal_size_mid 0.211
_exptl_crystal_size_min 0.09
_refine_diff_density_max 0.487
_refine_diff_density_min -0.337
_refine_diff_density_rms 0.069
_refine_ls_extinction_method none
_refine_ls_goodness_of_fit_ref 0.911
_refine_ls_hydrogen_treatment constr
_refine_ls_matrix_type full
_refine_ls_number_parameters 372
_refine_ls_number_reflns 7413
_refine_ls_number_restraints 44
_refine_ls_restrained_S_all 0.910
_refine_ls_R_factor_all 0.0887
_refine_ls_R_factor_gt 0.0514
_refine_ls_shift/su_max 0.000
_refine_ls_shift/su_mean 0.000
_refine_ls_structure_factor_coef Fsqd
_refine_ls_weighting_details 'w=1/[\s^2^(Fo^2^)+(0.1000P)^2^] where P=(Fo^2^+2Fc^2^)/3'
_refine_ls_weighting_scheme calc
_refine_ls_wR_factor_gt 0.1505
_refine_ls_wR_factor_ref 0.1770
_reflns_Friedel_coverage 0.000
_reflns_number_gt 4338
_reflns_number_total 7413
_reflns_threshold_expression 'I > 2\s(I)'
_cod_data_source_file d1ce00253h2.cif
_cod_data_source_block 373k
_cod_depositor_comments 'Adding full bibliography for 7242434--7242480.cif.'
_cod_database_code 7242477
_shelx_shelxl_version_number 2018/3
_chemical_oxdiff_formula CHNOFNiS
_chemical_oxdiff_usercomment 20_20200608
_shelx_space_group_comment
;
The symmetry employed for this shelxl refinement is uniquely defined
by the following loop, which should always be used as a source of
symmetry information in preference to the above space-group names.
They are only intended as comments.
;
_shelx_estimated_absorpt_t_max 0.894
_shelx_estimated_absorpt_t_min 0.563
_reflns_odcompleteness_completeness 99.58
_reflns_odcompleteness_iscentric 1
_reflns_odcompleteness_theta 26.32
_olex2_refinement_description
;
1. Fixed Uiso
 At 1.2 times of:
  All C(H,H) groups, All C(H,H,H,H) groups, All N(H,H,H) groups
2. Rigid bond restraints
 O1, C3, C4, C14
 with sigma for 1-2 distances of 0.01 and sigma for 1-3 distances of 0.01
3. Uiso/Uaniso restraints and constraints
O1 \\sim C3 \\sim C14: within 2A with sigma of 0.04 and sigma for terminal
atoms of 0.08 within 2A
4. Rigid body (RIGU) restrains
 C14, O1, C3, C4, O2, C5
 with sigma for 1-2 distances of 0.004 and sigma for 1-3 distances of 0.004
5. Others
 Sof(H1AA)=Sof(H1AB)=Sof(C2A)=Sof(H2AA)=Sof(H2AB)=Sof(F1)=1-FVAR(1)
 Sof(H1BC)=Sof(H1BD)=Sof(C2)=Sof(H2A)=Sof(H2B)=Sof(F1A)=FVAR(1)
6.a Secondary CH2 refined with riding coordinates:
 C5(H5A,H5B), C7(H7A,H7B), C6(H6A,H6B), C3(H3A,H3B), C4(H4A,H4B), C11(H11A,
 H11B), C8(H8A,H8B), C13(H13A,H13B), C12(H12A,H12B), C14(H14A,H14B), C1(H1BC,
 H1BD), C1(H1AA,H1AB), C9(H9A,H9B), C10(H10A,H10B), C2(H2A,H2B), C2A(H2AA,H2AB)
6.b Idealised Me refined as rotating group:
 N1(H1A,H1B,H1C)
;
_olex2_exptl_crystal_mounting_method loop
_olex2_submission_special_instructions 'No special instructions were received'
_oxdiff_exptl_absorpt_empirical_details
;
Empirical correction (ABSPACK) includes:
- Absorption correction using spherical harmonics
- Frame scaling
;
_oxdiff_exptl_absorpt_empirical_full_max 5.319
_oxdiff_exptl_absorpt_empirical_full_min 0.192

loop_
_space_group_symop_operation_xyz
'x, y, z'
'-x, -y, -z'

loop_
_atom_site_label
_atom_site_type_symbol
_atom_site_fract_x
_atom_site_fract_y
_atom_site_fract_z
_atom_site_U_iso_or_equiv
_atom_site_adp_type
_atom_site_occupancy
_atom_site_site_symmetry_order
_atom_site_calc_flag
_atom_site_refinement_flags_posn
_atom_site_refinement_flags_adp
_atom_site_refinement_flags_occupancy
_atom_site_disorder_assembly
_atom_site_disorder_group
Ni1 Ni 0.16372(4) 0.40481(3) 0.49208(3) 0.05829(17) Uani 1 1 d . . . . .
S2 S -0.07743(9) 0.26631(8) 0.29609(8) 0.0677(3) Uani 1 1 d . . . . .
S4 S 0.00740(9) 0.31495(8) 0.48581(7) 0.0656(3) Uani 1 1 d . . . . .
S6 S 0.10087(10) 0.36953(8) 0.66503(7) 0.0700(3) Uani 1 1 d . . . . .
S5 S 0.22963(9) 0.43853(8) 0.31975(7) 0.0692(3) Uani 1 1 d . . . . .
S8 S 0.19663(11) 0.43793(8) 0.83911(7) 0.0730(3) Uani 1 1 d . . . . .
S3 S 0.12936(10) 0.37505(9) 0.14466(7) 0.0765(3) Uani 1 1 d . . . . .
S9 S 0.40149(10) 0.54921(9) 0.68699(8) 0.0761(3) Uani 1 1 d . . . . .
S7 S 0.31701(10) 0.49765(9) 0.49782(7) 0.0731(3) Uani 1 1 d . . . . .
S10 S 0.37490(14) 0.54778(11) 0.91659(9) 0.0963(4) Uani 1 1 d . . . . .
S1 S -0.04681(13) 0.26340(12) 0.06649(10) 0.0984(4) Uani 1 1 d . . . . .
O2 O 0.1701(3) 0.8955(2) 0.2813(2) 0.0915(8) Uani 1 1 d . . . . .
O3 O 0.2675(3) 1.0634(2) 0.3288(2) 0.0900(8) Uani 1 1 d . . . . .
N1 N 0.4473(3) 0.8881(2) 0.2555(2) 0.0615(7) Uani 1 1 d . . . . .
H1A H 0.404978 0.872943 0.209189 0.074 Uiso 1 1 calc R U . . .
H1B H 0.515849 0.922863 0.219047 0.074 Uiso 1 1 calc R U . . .
H1C H 0.395275 0.931782 0.290851 0.074 Uiso 1 1 calc R U . . .
O5 O 0.6850(3) 0.9826(3) 0.1435(3) 0.1014(9) Uani 1 1 d . . . . .
O1 O 0.3210(3) 0.8062(2) 0.1219(2) 0.0948(8) Uani 1 1 d . U . . .
O6 O 0.5902(4) 0.8196(3) 0.0785(2) 0.1025(10) Uani 1 1 d . . . . .
O4 O 0.5365(3) 1.0736(2) 0.2989(2) 0.0935(8) Uani 1 1 d . . . . .
C16 C 0.0242(3) 0.3246(3) 0.3505(3) 0.0581(8) Uani 1 1 d . . . . .
C18 C 0.2054(4) 0.4352(3) 0.7047(3) 0.0604(8) Uani 1 1 d . . . . .
C19 C 0.3005(3) 0.4894(3) 0.6333(3) 0.0621(8) Uani 1 1 d . . . . .
C17 C 0.1208(4) 0.3770(3) 0.2793(3) 0.0617(8) Uani 1 1 d . . . . .
C20 C 0.3259(4) 0.5148(3) 0.8189(3) 0.0703(10) Uani 1 1 d . . . . .
C15 C 0.0006(4) 0.2996(3) 0.1637(3) 0.0702(9) Uani 1 1 d . . . . .
C5 C 0.0920(5) 0.9808(4) 0.3188(4) 0.1027(15) Uani 1 1 d . . . . .
H5A H 0.011094 0.953556 0.358265 0.123 Uiso 1 1 calc R U . . .
H5B H 0.072659 1.043622 0.257265 0.123 Uiso 1 1 calc R U . . .
C7 C 0.3313(5) 1.1144(4) 0.3867(4) 0.1003(15) Uani 1 1 d . . . . .
H7A H 0.357400 1.059397 0.451335 0.120 Uiso 1 1 calc R U . . .
H7B H 0.273215 1.172976 0.408863 0.120 Uiso 1 1 calc R U . . .
C6 C 0.1575(5) 1.0169(4) 0.3895(4) 0.1046(15) Uani 1 1 d . . . . .
H6A H 0.100914 1.071521 0.419154 0.126 Uiso 1 1 calc R U . . .
H6B H 0.180907 0.953765 0.449371 0.126 Uiso 1 1 calc R U . . .
C3 C 0.2007(5) 0.7662(4) 0.1812(4) 0.1044(14) Uani 1 1 d . U . . .
H3A H 0.217066 0.706021 0.245644 0.125 Uiso 1 1 calc R U . . .
H3B H 0.158541 0.737702 0.136185 0.125 Uiso 1 1 calc R U . . .
C4 C 0.1175(5) 0.8575(4) 0.2123(4) 0.1029(14) Uani 1 1 d . U . . .
H4A H 0.103652 0.918188 0.147592 0.123 Uiso 1 1 calc R U . . .
H4B H 0.034172 0.832167 0.247448 0.123 Uiso 1 1 calc R U . . .
C11 C 0.7686(5) 0.9056(5) 0.0926(5) 0.123(2) Uani 1 1 d . . . . .
H11A H 0.796543 0.839301 0.147521 0.148 Uiso 1 1 calc R U . . .
H11B H 0.844411 0.940165 0.050328 0.148 Uiso 1 1 calc R U . . .
C8 C 0.4443(6) 1.1608(4) 0.3156(4) 0.1016(15) Uani 1 1 d . . . . .
H8A H 0.419794 1.207316 0.246554 0.122 Uiso 1 1 calc R U . . .
H8B H 0.480422 1.206746 0.348546 0.122 Uiso 1 1 calc R U . . .
C13 C 0.5174(6) 0.7774(5) 0.0161(4) 0.117(2) Uani 1 1 d . . . . .
H13A H 0.490970 0.837839 -0.044816 0.140 Uiso 1 1 calc R U . . .
H13B H 0.572121 0.721098 -0.012558 0.140 Uiso 1 1 calc R U . . .
C12 C 0.6936(6) 0.8753(5) 0.0204(4) 0.125(2) Uani 1 1 d . . . . .
H12A H 0.662917 0.942596 -0.032012 0.150 Uiso 1 1 calc R U . . .
H12B H 0.749829 0.828684 -0.019435 0.150 Uiso 1 1 calc R U . . .
C14 C 0.4033(7) 0.7291(5) 0.0851(5) 0.1219(18) Uani 1 1 d . U . . .
H14A H 0.359223 0.697324 0.043839 0.146 Uiso 1 1 calc R U . . .
H14B H 0.430045 0.669396 0.146403 0.146 Uiso 1 1 calc R U . . .
C1 C 0.4898(6) 0.7832(4) 0.3343(4) 0.1023(16) Uani 1 1 d . . . . .
H1BC H 0.426679 0.730999 0.345613 0.123 Uiso 0.69(2) 1 calc R U P A 2
H1BD H 0.570629 0.752069 0.301298 0.123 Uiso 0.69(2) 1 calc R U P A 2
H1AA H 0.493654 0.722035 0.302962 0.123 Uiso 0.31(2) 1 calc R U P A 1
H1AB H 0.576408 0.787349 0.346947 0.123 Uiso 0.31(2) 1 calc R U P A 1
C9 C 0.6578(5) 1.1112(5) 0.2431(5) 0.1137(17) Uani 1 1 d . . . . .
H9A H 0.697888 1.140220 0.289008 0.136 Uiso 1 1 calc R U . . .
H9B H 0.644564 1.170534 0.177337 0.136 Uiso 1 1 calc R U . . .
C10 C 0.7431(5) 1.0164(5) 0.2153(5) 0.124(2) Uani 1 1 d . . . . .
H10A H 0.827663 1.039424 0.181369 0.149 Uiso 1 1 calc R U . . .
H10B H 0.753281 0.955331 0.280489 0.149 Uiso 1 1 calc R U . . .
C2 C 0.508(2) 0.7886(14) 0.4336(7) 0.140(7) Uani 0.69(2) 1 d . . P A 2
H2A H 0.551336 0.852706 0.427964 0.168 Uiso 0.69(2) 1 calc R U P A 2
H2B H 0.554652 0.721159 0.473220 0.168 Uiso 0.69(2) 1 calc R U P A 2
C2A C 0.413(3) 0.7614(16) 0.4289(14) 0.080(6) Uani 0.31(2) 1 d . . P A 1
H2AA H 0.444161 0.689719 0.474834 0.096 Uiso 0.31(2) 1 calc R U P A 1
H2AB H 0.326940 0.755518 0.416347 0.096 Uiso 0.31(2) 1 calc R U P A 1
F1A F 0.4055(18) 0.8420(11) 0.4840(9) 0.142(5) Uani 0.69(2) 1 d . . P A 1
F1 F 0.369(3) 0.800(3) 0.484(3) 0.155(12) Uani 0.31(2) 1 d . . P A 2

loop_
_atom_site_aniso_label
_atom_site_aniso_U_11
_atom_site_aniso_U_22
_atom_site_aniso_U_33
_atom_site_aniso_U_23
_atom_site_aniso_U_13
_atom_site_aniso_U_12
Ni1 0.0586(3) 0.0540(3) 0.0646(3) -0.0207(2) -0.0046(2) -0.0100(2)
S2 0.0609(6) 0.0710(6) 0.0757(6) -0.0226(4) -0.0087(4) -0.0179(5)
S4 0.0640(6) 0.0687(6) 0.0652(5) -0.0192(4) -0.0011(4) -0.0194(4)
S6 0.0776(7) 0.0672(6) 0.0672(5) -0.0163(4) -0.0035(4) -0.0271(5)
S5 0.0692(6) 0.0739(6) 0.0699(5) -0.0254(4) 0.0009(4) -0.0267(5)
S8 0.0893(7) 0.0687(6) 0.0618(5) -0.0179(4) -0.0052(5) -0.0183(5)
S3 0.0731(7) 0.0973(7) 0.0658(5) -0.0306(5) 0.0011(4) -0.0264(6)
S9 0.0688(6) 0.0931(7) 0.0794(6) -0.0413(5) -0.0011(5) -0.0244(5)
S7 0.0689(6) 0.0918(7) 0.0675(5) -0.0346(5) 0.0068(4) -0.0306(5)
S10 0.1245(10) 0.0987(8) 0.0848(7) -0.0448(6) -0.0242(6) -0.0199(7)
S1 0.0977(9) 0.1320(10) 0.0845(7) -0.0468(7) -0.0155(6) -0.0332(8)
O2 0.082(2) 0.0805(18) 0.113(2) -0.0206(15) -0.0182(16) -0.0214(15)
O3 0.086(2) 0.088(2) 0.0952(19) -0.0321(16) -0.0050(16) -0.0048(16)
N1 0.0685(18) 0.0597(16) 0.0571(15) -0.0161(12) -0.0110(13) -0.0066(14)
O5 0.070(2) 0.104(2) 0.118(2) -0.0097(18) -0.0206(17) -0.0066(17)
O1 0.121(2) 0.0713(17) 0.108(2) -0.0364(15) -0.0400(17) -0.0081(17)
O6 0.118(3) 0.109(2) 0.0728(17) -0.0329(16) -0.0057(17) 0.021(2)
O4 0.101(2) 0.0740(18) 0.118(2) -0.0350(16) -0.0297(17) -0.0138(17)
C16 0.060(2) 0.0487(17) 0.073(2) -0.0234(15) -0.0144(16) -0.0075(15)
C18 0.068(2) 0.0531(18) 0.0615(19) -0.0215(15) -0.0048(16) -0.0059(16)
C19 0.058(2) 0.060(2) 0.074(2) -0.0274(16) -0.0071(16) -0.0090(16)
C17 0.061(2) 0.063(2) 0.0634(19) -0.0222(16) -0.0069(16) -0.0060(16)
C20 0.081(3) 0.063(2) 0.075(2) -0.0304(17) -0.0116(18) -0.0055(19)
C15 0.066(2) 0.075(2) 0.074(2) -0.0258(18) -0.0095(17) -0.0101(19)
C5 0.079(3) 0.089(3) 0.129(4) -0.033(3) 0.010(3) 0.000(3)
C7 0.128(4) 0.087(3) 0.098(3) -0.050(3) -0.024(3) 0.008(3)
C6 0.094(4) 0.105(4) 0.102(3) -0.029(3) 0.001(3) 0.010(3)
C3 0.118(4) 0.083(3) 0.132(4) -0.030(3) -0.036(3) -0.048(3)
C4 0.107(4) 0.080(3) 0.126(4) -0.018(3) -0.023(3) -0.036(3)
C11 0.062(3) 0.130(5) 0.139(5) -0.007(4) 0.009(3) 0.016(3)
C8 0.142(5) 0.072(3) 0.109(4) -0.041(3) -0.037(3) -0.011(3)
C13 0.146(5) 0.131(4) 0.091(3) -0.074(3) -0.038(3) 0.043(4)
C12 0.109(4) 0.138(5) 0.095(4) -0.024(3) 0.007(3) 0.045(4)
C14 0.158(5) 0.119(4) 0.112(4) -0.067(3) -0.039(4) 0.009(4)
C1 0.134(5) 0.077(3) 0.082(3) -0.012(2) -0.018(3) 0.013(3)
C9 0.104(4) 0.105(4) 0.145(4) -0.023(3) -0.044(3) -0.048(3)
C10 0.066(3) 0.135(5) 0.160(5) -0.002(4) -0.036(3) -0.037(3)
C2 0.180(17) 0.128(9) 0.094(6) -0.029(6) -0.053(7) 0.072(11)
C2A 0.094(17) 0.078(9) 0.062(9) -0.013(7) 0.000(9) -0.014(10)
F1A 0.238(14) 0.113(6) 0.075(4) -0.031(4) -0.048(6) 0.019(6)
F1 0.141(14) 0.15(2) 0.109(14) 0.030(14) 0.016(11) 0.001(14)

loop_
_atom_type_symbol
_atom_type_description
_atom_type_scat_dispersion_real
_atom_type_scat_dispersion_imag
_atom_type_scat_source
C C 0.0033 0.0016 'International Tables Vol C Tables 4.2.6.8 and 6.1.1.4'
H H 0.0000 0.0000 'International Tables Vol C Tables 4.2.6.8 and 6.1.1.4'
F F 0.0171 0.0103 'International Tables Vol C Tables 4.2.6.8 and 6.1.1.4'
N N 0.0061 0.0033 'International Tables Vol C Tables 4.2.6.8 and 6.1.1.4'
Ni Ni 0.3393 1.1124 'International Tables Vol C Tables 4.2.6.8 and 6.1.1.4'
O O 0.0106 0.0060 'International Tables Vol C Tables 4.2.6.8 and 6.1.1.4'
S S 0.1246 0.1234 'International Tables Vol C Tables 4.2.6.8 and 6.1.1.4'

loop_
_geom_angle_atom_site_label_1
_geom_angle_atom_site_label_2
_geom_angle_atom_site_label_3
_geom_angle
_geom_angle_site_symmetry_1
_geom_angle_site_symmetry_3
_geom_angle_publ_flag
S6 Ni1 S4 87.15(4) . . ?
S6 Ni1 S7 92.83(4) . . ?
S5 Ni1 S4 93.32(4) . . ?
S5 Ni1 S6 179.04(5) . . ?
S5 Ni1 S7 86.72(3) . . ?
S7 Ni1 S4 178.81(4) . . ?
C15 S2 C16 97.39(17) . . ?
C16 S4 Ni1 101.93(12) . . ?
C18 S6 Ni1 102.20(11) . . ?
C17 S5 Ni1 101.64(12) . . ?
C20 S8 C18 97.18(17) . . ?
C15 S3 C17 97.41(17) . . ?
C20 S9 C19 97.42(17) . . ?
C19 S7 Ni1 102.40(12) . . ?
C4 O2 C5 114.8(4) . . ?
C6 O3 C7 113.2(4) . . ?
H1A N1 H1B 109.5 . . ?
H1A N1 H1C 109.5 . . ?
H1B N1 H1C 109.5 . . ?
C1 N1 H1A 109.5 . . ?
C1 N1 H1B 109.5 . . ?
C1 N1 H1C 109.5 . . ?
C10 O5 C11 113.7(4) . . ?
C14 O1 C3 114.0(4) . . ?
C12 O6 C13 115.8(4) . . ?
C8 O4 C9 112.9(4) . . ?
S4 C16 S2 122.8(2) . . ?
C17 C16 S2 116.0(3) . . ?
C17 C16 S4 121.2(3) . . ?
S6 C18 S8 122.5(2) . . ?
C19 C18 S6 121.9(3) . . ?
C19 C18 S8 115.6(3) . . ?
S7 C19 S9 123.0(2) . . ?
C18 C19 S9 116.3(3) . . ?
C18 C19 S7 120.7(3) . . ?
S5 C17 S3 122.2(2) . . ?
C16 C17 S5 121.9(3) . . ?
C16 C17 S3 115.9(3) . . ?
S9 C20 S8 113.4(2) . . ?
S10 C20 S8 123.5(2) . . ?
S10 C20 S9 123.1(2) . . ?
S3 C15 S2 113.3(2) . . ?
S1 C15 S2 122.7(2) . . ?
S1 C15 S3 124.1(2) . . ?
O2 C5 H5A 109.6 . . ?
O2 C5 H5B 109.6 . . ?
O2 C5 C6 110.5(4) . . ?
H5A C5 H5B 108.1 . . ?
C6 C5 H5A 109.6 . . ?
C6 C5 H5B 109.6 . . ?
O3 C7 H7A 110.0 . . ?
O3 C7 H7B 110.0 . . ?
O3 C7 C8 108.6(4) . . ?
H7A C7 H7B 108.3 . . ?
C8 C7 H7A 110.0 . . ?
C8 C7 H7B 110.0 . . ?
O3 C6 C5 108.3(4) . . ?
O3 C6 H6A 110.0 . . ?
O3 C6 H6B 110.0 . . ?
C5 C6 H6A 110.0 . . ?
C5 C6 H6B 110.0 . . ?
H6A C6 H6B 108.4 . . ?
O1 C3 H3A 109.8 . . ?
O1 C3 H3B 109.8 . . ?
O1 C3 C4 109.2(4) . . ?
H3A C3 H3B 108.3 . . ?
C4 C3 H3A 109.8 . . ?
C4 C3 H3B 109.8 . . ?
O2 C4 C3 111.6(4) . . ?
O2 C4 H4A 109.3 . . ?
O2 C4 H4B 109.3 . . ?
C3 C4 H4A 109.3 . . ?
C3 C4 H4B 109.3 . . ?
H4A C4 H4B 108.0 . . ?
O5 C11 H11A 110.2 . . ?
O5 C11 H11B 110.2 . . ?
O5 C11 C12 107.7(4) . . ?
H11A C11 H11B 108.5 . . ?
C12 C11 H11A 110.2 . . ?
C12 C11 H11B 110.2 . . ?
O4 C8 C7 109.2(4) . . ?
O4 C8 H8A 109.8 . . ?
O4 C8 H8B 109.8 . . ?
C7 C8 H8A 109.8 . . ?
C7 C8 H8B 109.8 . . ?
H8A C8 H8B 108.3 . . ?
O6 C13 H13A 109.6 . . ?
O6 C13 H13B 109.6 . . ?
H13A C13 H13B 108.1 . . ?
C14 C13 O6 110.4(4) . . ?
C14 C13 H13A 109.6 . . ?
C14 C13 H13B 109.6 . . ?
O6 C12 C11 111.7(4) . . ?
O6 C12 H12A 109.3 . . ?
O6 C12 H12B 109.3 . . ?
C11 C12 H12A 109.3 . . ?
C11 C12 H12B 109.3 . . ?
H12A C12 H12B 107.9 . . ?
O1 C14 C13 111.5(5) . . ?
O1 C14 H14A 109.3 . . ?
O1 C14 H14B 109.3 . . ?
C13 C14 H14A 109.3 . . ?
C13 C14 H14B 109.3 . . ?
H14A C14 H14B 108.0 . . ?
N1 C1 H1BC 107.9 . . ?
N1 C1 H1BD 107.9 . . ?
N1 C1 H1AA 108.9 . . ?
N1 C1 H1AB 108.9 . . ?
H1BC C1 H1BD 107.2 . . ?
H1AA C1 H1AB 107.7 . . ?
C2 C1 N1 117.5(7) . . ?
C2 C1 H1BC 107.9 . . ?
C2 C1 H1BD 107.9 . . ?
C2A C1 N1 113.4(12) . . ?
C2A C1 H1AA 108.9 . . ?
C2A C1 H1AB 108.9 . . ?
O4 C9 H9A 109.8 . . ?
O4 C9 H9B 109.8 . . ?
O4 C9 C10 109.2(4) . . ?
H9A C9 H9B 108.3 . . ?
C10 C9 H9A 109.8 . . ?
C10 C9 H9B 109.8 . . ?
O5 C10 C9 107.5(4) . . ?
O5 C10 H10A 110.2 . . ?
O5 C10 H10B 110.2 . . ?
C9 C10 H10A 110.2 . . ?
C9 C10 H10B 110.2 . . ?
H10A C10 H10B 108.5 . . ?
C1 C2 H2A 111.9 . . ?
C1 C2 H2B 111.9 . . ?
C1 C2 F1 99.3(18) . . ?
H2A C2 H2B 109.6 . . ?
F1 C2 H2A 111.9 . . ?
F1 C2 H2B 111.9 . . ?
C1 C2A H2AA 108.8 . . ?
C1 C2A H2AB 108.8 . . ?
C1 C2A F1A 113.7(13) . . ?
H2AA C2A H2AB 107.7 . . ?
F1A C2A H2AA 108.8 . . ?
F1A C2A H2AB 108.8 . . ?

loop_
_geom_bond_atom_site_label_1
_geom_bond_atom_site_label_2
_geom_bond_distance
_geom_bond_site_symmetry_2
_geom_bond_publ_flag
Ni1 S4 2.1665(10) . ?
Ni1 S6 2.1614(10) . ?
Ni1 S5 2.1603(9) . ?
Ni1 S7 2.1619(10) . ?
S2 C16 1.739(3) . ?
S2 C15 1.731(4) . ?
S4 C16 1.709(4) . ?
S6 C18 1.707(4) . ?
S5 C17 1.714(4) . ?
S8 C18 1.748(3) . ?
S8 C20 1.731(4) . ?
S3 C17 1.748(3) . ?
S3 C15 1.718(4) . ?
S9 C19 1.740(3) . ?
S9 C20 1.718(4) . ?
S7 C19 1.716(4) . ?
S10 C20 1.637(4) . ?
S1 C15 1.645(4) . ?
O2 C5 1.413(5) . ?
O2 C4 1.366(5) . ?
O3 C7 1.429(5) . ?
O3 C6 1.386(5) . ?
N1 H1A 0.8900 . ?
N1 H1B 0.8900 . ?
N1 H1C 0.8900 . ?
N1 C1 1.477(5) . ?
O5 C11 1.447(6) . ?
O5 C10 1.400(6) . ?
O1 C3 1.442(5) . ?
O1 C14 1.348(6) . ?
O6 C13 1.464(6) . ?
O6 C12 1.370(7) . ?
O4 C8 1.401(5) . ?
O4 C9 1.429(6) . ?
C16 C17 1.356(5) . ?
C18 C19 1.355(5) . ?
C5 H5A 0.9700 . ?
C5 H5B 0.9700 . ?
C5 C6 1.452(7) . ?
C7 H7A 0.9700 . ?
C7 H7B 0.9700 . ?
C7 C8 1.456(7) . ?
C6 H6A 0.9700 . ?
C6 H6B 0.9700 . ?
C3 H3A 0.9700 . ?
C3 H3B 0.9700 . ?
C3 C4 1.457(7) . ?
C4 H4A 0.9700 . ?
C4 H4B 0.9700 . ?
C11 H11A 0.9700 . ?
C11 H11B 0.9700 . ?
C11 C12 1.494(8) . ?
C8 H8A 0.9700 . ?
C8 H8B 0.9700 . ?
C13 H13A 0.9700 . ?
C13 H13B 0.9700 . ?
C13 C14 1.464(8) . ?
C12 H12A 0.9700 . ?
C12 H12B 0.9700 . ?
C14 H14A 0.9700 . ?
C14 H14B 0.9700 . ?
C1 H1BC 0.9700 . ?
C1 H1BD 0.9700 . ?
C1 H1AA 0.9700 . ?
C1 H1AB 0.9700 . ?
C1 C2 1.363(13) . ?
C1 C2A 1.328(18) . ?
C9 H9A 0.9700 . ?
C9 H9B 0.9700 . ?
C9 C10 1.485(7) . ?
C10 H10A 0.9700 . ?
C10 H10B 0.9700 . ?
C2 H2A 0.9700 . ?
C2 H2B 0.9700 . ?
C2 F1 1.50(3) . ?
C2A H2AA 0.9700 . ?
C2A H2AB 0.9700 . ?
C2A F1A 1.40(2) . ?

loop_
_geom_torsion_atom_site_label_1
_geom_torsion_atom_site_label_2
_geom_torsion_atom_site_label_3
_geom_torsion_atom_site_label_4
_geom_torsion
_geom_torsion_site_symmetry_1
_geom_torsion_site_symmetry_2
_geom_torsion_site_symmetry_3
_geom_torsion_site_symmetry_4
_geom_torsion_publ_flag
Ni1 S4 C16 S2 -179.92(19) . . . . ?
Ni1 S4 C16 C17 1.4(3) . . . . ?
Ni1 S6 C18 S8 178.09(19) . . . . ?
Ni1 S6 C18 C19 -1.5(3) . . . . ?
Ni1 S5 C17 S3 -178.4(2) . . . . ?
Ni1 S5 C17 C16 0.1(3) . . . . ?
Ni1 S7 C19 S9 179.3(2) . . . . ?
Ni1 S7 C19 C18 -1.1(3) . . . . ?
S2 C16 C17 S5 -179.86(19) . . . . ?
S2 C16 C17 S3 -1.2(4) . . . . ?
S4 C16 C17 S5 -1.1(5) . . . . ?
S4 C16 C17 S3 177.49(19) . . . . ?
S6 C18 C19 S9 -178.49(19) . . . . ?
S6 C18 C19 S7 1.9(5) . . . . ?
S8 C18 C19 S9 1.9(4) . . . . ?
S8 C18 C19 S7 -177.74(19) . . . . ?
O2 C5 C6 O3 63.8(5) . . . . ?
O3 C7 C8 O4 -69.3(5) . . . . ?
N1 C1 C2 F1 75.6(16) . . . . ?
N1 C1 C2A F1A -62(2) . . . . ?
O5 C11 C12 O6 -63.8(6) . . . . ?
O1 C3 C4 O2 -63.2(5) . . . . ?
O6 C13 C14 O1 62.6(6) . . . . ?
O4 C9 C10 O5 63.4(5) . . . . ?
C16 S2 C15 S3 -2.6(3) . . . . ?
C16 S2 C15 S1 178.3(3) . . . . ?
C18 S8 C20 S9 -1.2(2) . . . . ?
C18 S8 C20 S10 -179.0(3) . . . . ?
C19 S9 C20 S8 2.0(3) . . . . ?
C19 S9 C20 S10 179.8(3) . . . . ?
C17 S3 C15 S2 2.1(3) . . . . ?
C17 S3 C15 S1 -178.8(3) . . . . ?
C20 S8 C18 S6 180.0(2) . . . . ?
C20 S8 C18 C19 -0.4(3) . . . . ?
C20 S9 C19 S7 177.3(2) . . . . ?
C20 S9 C19 C18 -2.4(3) . . . . ?
C15 S2 C16 S4 -176.4(2) . . . . ?
C15 S2 C16 C17 2.3(3) . . . . ?
C15 S3 C17 S5 178.1(2) . . . . ?
C15 S3 C17 C16 -0.5(3) . . . . ?
C5 O2 C4 C3 -177.3(4) . . . . ?
C7 O3 C6 C5 172.7(4) . . . . ?
C6 O3 C7 C8 -179.7(4) . . . . ?
C3 O1 C14 C13 174.0(4) . . . . ?
C4 O2 C5 C6 -178.8(4) . . . . ?
C11 O5 C10 C9 168.5(4) . . . . ?
C8 O4 C9 C10 -172.1(4) . . . . ?
C13 O6 C12 C11 -174.7(4) . . . . ?
C12 O6 C13 C14 -174.7(4) . . . . ?
C14 O1 C3 C4 -177.3(4) . . . . ?
C9 O4 C8 C7 -171.5(4) . . . . ?
C10 O5 C11 C12 178.9(4) . . . . ?
